data_7214437
loop_
_publ_author_name
'Xu, Zhiguang'
'Liu, Haiyang'
'Mahmood, Mian HR'
'Cai, Yuepeng'
'Xu, Xuan'
'Tang, Youwen'

_publ_section_title
;
 Spontaneous resolution of chiral bis-sulfoxides with asymmetric
 atropisomerism
;
_journal_issue 19
_journal_name_full CrystEngComm
_journal_page_first 3839
_journal_paper_doi 10.1039/c4ce00296b
_journal_volume 16
_journal_year 2014
_chemical_formula_moiety 'C16 H26 O2 S2'
_chemical_formula_sum 'C16 H26 O2 S2'
_chemical_formula_weight 314.51
_chemical_name_systematic 1,2-bis((tert-butylsulfinyl)methyl)benzene
_space_group_IT_number 15
_symmetry_cell_setting monoclinic
_symmetry_Int_Tables_number 15
_symmetry_space_group_name_Hall '-C 2yc'
_symmetry_space_group_name_H-M 'C 1 2/c 1'
_atom_sites_solution_hydrogens geom
_atom_sites_solution_primary direct
_atom_sites_solution_secondary difmap
_audit_creation_method SHELXL-97
_audit_update_record
;
2011-06-11 # Formatted by publCIF
;
_cell_angle_alpha 90.00
_cell_angle_beta 124.504(7)
_cell_angle_gamma 90.00
_cell_formula_units_Z 4
_cell_length_a 11.940(7)
_cell_length_b 19.051(10)
_cell_length_c 9.493(5)
_cell_measurement_reflns_used 392
_cell_measurement_temperature 293(2)
_cell_measurement_theta_max 18.65
_cell_measurement_theta_min 2.33
_cell_volume 1779.5(17)
_computing_cell_refinement 'Bruker SMART'
_computing_data_collection 'Bruker SMART'
_computing_data_reduction 'Bruker SAINT'
_computing_molecular_graphics 'Bruker SHELXTL'
_computing_publication_material 'Bruker SHELXTL'
_computing_structure_refinement 'SHELXL-97 (Sheldrick, 1997)'
_computing_structure_solution 'SHELXS-97 (Sheldrick, 1990)'
_diffrn_ambient_temperature 293(2)
_diffrn_measured_fraction_theta_full 0.997
_diffrn_measured_fraction_theta_max 0.928
_diffrn_measurement_device_type 'CCD area detector'
_diffrn_measurement_method 'phi and omega scans'
_diffrn_radiation_monochromator graphite
_diffrn_radiation_type MoK\a
_diffrn_radiation_wavelength 0.71073
_diffrn_reflns_av_R_equivalents 0.0843
_diffrn_reflns_av_sigmaI/netI 0.1381
_diffrn_reflns_limit_h_max 15
_diffrn_reflns_limit_h_min -13
_diffrn_reflns_limit_k_max 24
_diffrn_reflns_limit_k_min -25
_diffrn_reflns_limit_l_max 6
_diffrn_reflns_limit_l_min -12
_diffrn_reflns_number 5309
_diffrn_reflns_theta_full 25.00
_diffrn_reflns_theta_max 28.30
_diffrn_reflns_theta_min 2.14
_diffrn_source 'fine-focus sealed tube'
_exptl_absorpt_coefficient_mu 0.299
_exptl_absorpt_correction_type none
_exptl_crystal_colour white
_exptl_crystal_density_diffrn 1.174
_exptl_crystal_density_method 'not measured'
_exptl_crystal_description block
_exptl_crystal_F_000 680
_exptl_crystal_size_max 0.28
_exptl_crystal_size_mid 0.15
_exptl_crystal_size_min 0.12
_refine_diff_density_max 0.197
_refine_diff_density_min -0.211
_refine_diff_density_rms 0.050
_refine_ls_extinction_method none
_refine_ls_goodness_of_fit_ref 0.926
_refine_ls_hydrogen_treatment constr
_refine_ls_matrix_type full
_refine_ls_number_parameters 94
_refine_ls_number_reflns 2060
_refine_ls_number_restraints 0
_refine_ls_restrained_S_all 0.926
_refine_ls_R_factor_all 0.1811
_refine_ls_R_factor_gt 0.0586
_refine_ls_shift/su_max 0.000
_refine_ls_shift/su_mean 0.000
_refine_ls_structure_factor_coef Fsqd
_refine_ls_weighting_details 'calc w=1/[\s^2^(Fo^2^)+(0.0483P)^2^+0.0000P] where P=(Fo^2^+2Fc^2^)/3'
_refine_ls_weighting_scheme calc
_refine_ls_wR_factor_gt 0.1071
_refine_ls_wR_factor_ref 0.1419
_reflns_number_gt 791
_reflns_number_total 2060
_reflns_threshold_expression >2sigma(I)
_cod_data_source_file c4ce00296b2.cif
_cod_data_source_block 1
_cod_original_sg_symbol_H-M 'C 2/c'
_cod_database_code 7214437

loop_
_symmetry_equiv_pos_as_xyz
'x, y, z'
'-x, y, -z+1/2'
'x+1/2, y+1/2, z'
'-x+1/2, y+1/2, -z+1/2'
'-x, -y, -z'
'x, -y, z-1/2'
'-x+1/2, -y+1/2, -z'
'x+1/2, -y+1/2, z-1/2'

loop_
_atom_site_label
_atom_site_type_symbol
_atom_site_fract_x
_atom_site_fract_y
_atom_site_fract_z
_atom_site_U_iso_or_equiv
_atom_site_adp_type
_atom_site_occupancy
_atom_site_symmetry_multiplicity
_atom_site_calc_flag
_atom_site_refinement_flags
C1 C 0.1751(5) 0.1004(2) 0.4664(5) 0.1091(17) Uani 1 1 d .
H1A H 0.2228 0.0571 0.4854 0.164 Uiso 1 1 calc R
H1B H 0.2074 0.1351 0.4240 0.164 Uiso 1 1 calc R
H1C H 0.0796 0.0931 0.3842 0.164 Uiso 1 1 calc R
C2 C 0.1999(3) 0.12575(17) 0.6338(5) 0.0525(10) Uani 1 1 d .
C3 C 0.1490(4) 0.07265(18) 0.7031(6) 0.0952(16) Uani 1 1 d .
H3A H 0.0514 0.0723 0.6331 0.143 Uiso 1 1 calc R
H3B H 0.1809 0.0850 0.8182 0.143 Uiso 1 1 calc R
H3C H 0.1823 0.0269 0.7022 0.143 Uiso 1 1 calc R
C4 C 0.3481(3) 0.14366(19) 0.7621(6) 0.0865(14) Uani 1 1 d .
H4A H 0.4035 0.1047 0.7731 0.130 Uiso 1 1 calc R
H4B H 0.3634 0.1534 0.8710 0.130 Uiso 1 1 calc R
H4C H 0.3713 0.1842 0.7237 0.130 Uiso 1 1 calc R
C5 C 0.1392(3) 0.23463(15) 0.7799(4) 0.0484(9) Uani 1 1 d .
H5A H 0.1146 0.1977 0.8279 0.058 Uiso 1 1 calc R
H5B H 0.2362 0.2427 0.8570 0.058 Uiso 1 1 calc R
C6 C 0.0638(3) 0.30068(15) 0.7630(4) 0.0444(9) Uani 1 1 d .
C7 C 0.1249(4) 0.36426(18) 0.7747(5) 0.0630(11) Uani 1 1 d .
H7 H 0.2093 0.3647 0.7908 0.076 Uiso 1 1 calc R
C8 C 0.0625(4) 0.42663(18) 0.7628(6) 0.0811(14) Uani 1 1 d .
H8 H 0.1051 0.4689 0.7723 0.097 Uiso 1 1 calc R
O1 O -0.0478(2) 0.18673(14) 0.4685(3) 0.0794(9) Uani 1 1 d .
S1 S 0.09862(10) 0.20734(5) 0.57297(12) 0.0585(4) Uani 1 1 d .

loop_
_atom_site_aniso_label
_atom_site_aniso_U_11
_atom_site_aniso_U_22
_atom_site_aniso_U_33
_atom_site_aniso_U_23
_atom_site_aniso_U_13
_atom_site_aniso_U_12
C1 0.133(4) 0.108(4) 0.075(4) -0.012(3) 0.052(3) 0.045(3)
C2 0.050(2) 0.052(2) 0.052(3) 0.0013(19) 0.027(2) 0.0085(18)
C3 0.105(4) 0.051(2) 0.144(5) 0.002(3) 0.080(4) 0.003(2)
C4 0.049(3) 0.083(3) 0.108(4) -0.012(3) 0.032(3) 0.013(2)
C5 0.042(2) 0.051(2) 0.049(2) -0.0012(17) 0.0238(19) 0.0033(16)
C6 0.042(2) 0.0397(19) 0.046(2) 0.0045(18) 0.022(2) 0.0003(16)
C7 0.052(2) 0.060(3) 0.068(3) -0.003(2) 0.029(2) -0.008(2)
C8 0.083(3) 0.039(2) 0.103(4) -0.002(2) 0.042(3) -0.0135(19)
O1 0.0485(17) 0.101(2) 0.0602(19) -0.0194(15) 0.0136(15) 0.0114(14)
S1 0.0560(7) 0.0613(6) 0.0505(6) 0.0028(5) 0.0255(5) 0.0123(5)

loop_
_atom_type_symbol
_atom_type_description
_atom_type_scat_dispersion_real
_atom_type_scat_dispersion_imag
_atom_type_scat_source
C C 0.0033 0.0016 'International Tables Vol C Tables 4.2.6.8 and 6.1.1.4'
H H 0.0000 0.0000 'International Tables Vol C Tables 4.2.6.8 and 6.1.1.4'
O O 0.0106 0.0060 'International Tables Vol C Tables 4.2.6.8 and 6.1.1.4'
S S 0.1246 0.1234 'International Tables Vol C Tables 4.2.6.8 and 6.1.1.4'

loop_
_geom_angle_atom_site_label_1
_geom_angle_atom_site_label_2
_geom_angle_atom_site_label_3
_geom_angle
_geom_angle_site_symmetry_1
C2 C1 H1A 109.5 .
C2 C1 H1B 109.5 .
H1A C1 H1B 109.5 .
C2 C1 H1C 109.5 .
H1A C1 H1C 109.5 .
H1B C1 H1C 109.5 .
C4 C2 C1 111.1(3) .
C4 C2 C3 112.1(3) .
C1 C2 C3 110.8(3) .
C4 C2 S1 108.8(2) .
C1 C2 S1 103.6(2) .
C3 C2 S1 110.2(2) .
C2 C3 H3A 109.5 .
C2 C3 H3B 109.5 .
H3A C3 H3B 109.5 .
C2 C3 H3C 109.5 .
H3A C3 H3C 109.5 .
H3B C3 H3C 109.5 .
C2 C4 H4A 109.5 .
C2 C4 H4B 109.5 .
H4A C4 H4B 109.5 .
C2 C4 H4C 109.5 .
H4A C4 H4C 109.5 .
H4B C4 H4C 109.5 .
C6 C5 S1 110.4(2) .
C6 C5 H5A 109.6 .
S1 C5 H5A 109.6 .
C6 C5 H5B 109.6 .
S1 C5 H5B 109.6 .
H5A C5 H5B 108.1 .
C6 C6 C7 119.04(19) 2_556
C6 C6 C5 123.09(16) 2_556
C7 C6 C5 117.9(3) .
C8 C7 C6 120.9(3) .
C8 C7 H7 119.6 .
C6 C7 H7 119.6 .
C8 C8 C7 120.1(2) 2_556
C8 C8 H8 120.0 2_556
C7 C8 H8 120.0 .
O1 S1 C5 106.79(15) .
O1 S1 C2 107.39(16) .
C5 S1 C2 100.16(15) .

loop_
_geom_bond_atom_site_label_1
_geom_bond_atom_site_label_2
_geom_bond_distance
_geom_bond_site_symmetry_2
C1 C2 1.521(5) .
C1 H1A 0.9600 .
C1 H1B 0.9600 .
C1 H1C 0.9600 .
C2 C4 1.513(4) .
C2 C3 1.509(5) .
C2 S1 1.850(3) .
C3 H3A 0.9600 .
C3 H3B 0.9600 .
C3 H3C 0.9600 .
C4 H4A 0.9600 .
C4 H4B 0.9600 .
C4 H4C 0.9600 .
C5 C6 1.502(4) .
C5 S1 1.813(3) .
C5 H5A 0.9700 .
C5 H5B 0.9700 .
C6 C6 1.399(6) 2_556
C6 C7 1.385(4) .
C7 C8 1.373(4) .
C7 H7 0.9300 .
C8 C8 1.368(7) 2_556
C8 H8 0.9300 .
O1 S1 1.494(2) .

loop_
_geom_torsion_atom_site_label_1
_geom_torsion_atom_site_label_2
_geom_torsion_atom_site_label_3
_geom_torsion_atom_site_label_4
_geom_torsion
_geom_torsion_site_symmetry_1
_geom_torsion_site_symmetry_4
S1 C5 C6 C6 91.7(4) . 2_556
S1 C5 C6 C7 -88.6(3) . .
C6 C6 C7 C8 0.7(6) 2_556 .
C5 C6 C7 C8 -179.0(3) . .
C6 C7 C8 C8 -0.8(8) . 2_556
C6 C5 S1 O1 -66.6(2) . .
C6 C5 S1 C2 -178.4(2) . .
C4 C2 S1 O1 -171.3(3) . .
C1 C2 S1 O1 70.5(3) . .
C3 C2 S1 O1 -48.0(3) . .
C4 C2 S1 C5 -60.0(3) . .
C1 C2 S1 C5 -178.1(3) . .
C3 C2 S1 C5 63.3(3) . .
